data_7012264
loop_
_publ_author_name
'Mo Hong'
'Fang Chen-jie'
'Duan Chun-ying'
'Li Yu-ting'
'Meng Qing-jin'

_publ_section_title
;
 Crystal structures of metal--organic frameworks sustained by \p--\p
 interactions between triple-helices
;
_journal_issue 7
_journal_name_full 'Dalton Trans.'
_journal_page_first 1229
_journal_page_last 1234
_journal_paper_doi 10.1039/b209366a
_journal_year 2003
_chemical_formula_sum 'C58 H64 Fe2 N6 O10'
_chemical_formula_weight 1116.85
_chemical_name_systematic
; 
? 
;
_space_group_IT_number 60
_symmetry_cell_setting orthorhombic
_symmetry_space_group_name_Hall '-P 2n 2ab'
_symmetry_space_group_name_H-M 'P b c n'
_atom_sites_solution_hydrogens geom
_atom_sites_solution_primary direct
_atom_sites_solution_secondary difmap
_audit_creation_method SHELXL-97
_cell_angle_alpha 90.00
_cell_angle_beta 90.00
_cell_angle_gamma 90.00
_cell_formula_units_Z 4
_cell_length_a 15.165(3)
_cell_length_b 19.115(3)
_cell_length_c 18.888(3)
_cell_measurement_temperature 293(2)
_cell_volume 5475.2(16)
_computing_cell_refinement 'Bruker SMART'
_computing_data_collection 'Bruker SMART'
_computing_data_reduction 'Bruker SAINT'
_computing_molecular_graphics 'Bruker SHELXTL'
_computing_publication_material 'Bruker SHELXTL'
_computing_structure_refinement 'Bruker SHELXTL'
_computing_structure_solution 'Bruker SHELXTL'
_diffrn_ambient_temperature 293(2)
_diffrn_measured_fraction_theta_full 1.000
_diffrn_measured_fraction_theta_max 1.000
_diffrn_measurement_device_type 'CCD area detector'
_diffrn_measurement_method 'phi and omega scans'
_diffrn_radiation_monochromator graphite
_diffrn_radiation_source 'fine-focus sealed tube'
_diffrn_radiation_type MoK\a
_diffrn_radiation_wavelength 0.71073
_diffrn_reflns_av_R_equivalents 0.0582
_diffrn_reflns_av_sigmaI/netI 0.0468
_diffrn_reflns_limit_h_max 9
_diffrn_reflns_limit_h_min -18
_diffrn_reflns_limit_k_max 21
_diffrn_reflns_limit_k_min -22
_diffrn_reflns_limit_l_max 21
_diffrn_reflns_limit_l_min -22
_diffrn_reflns_number 26795
_diffrn_reflns_theta_full 25.00
_diffrn_reflns_theta_max 25.00
_diffrn_reflns_theta_min 2.03
_exptl_absorpt_coefficient_mu 0.594
_exptl_absorpt_correction_type none
_exptl_crystal_colour dark-brown
_exptl_crystal_density_diffrn 1.355
_exptl_crystal_density_method 'not measured'
_exptl_crystal_description block
_exptl_crystal_F_000 2344
_exptl_crystal_size_max 0.40
_exptl_crystal_size_mid 0.30
_exptl_crystal_size_min 0.30
_refine_diff_density_max 0.411
_refine_diff_density_min -0.253
_refine_diff_density_rms 0.059
_refine_ls_extinction_method none
_refine_ls_goodness_of_fit_ref 1.055
_refine_ls_hydrogen_treatment mixed
_refine_ls_matrix_type full
_refine_ls_number_parameters 435
_refine_ls_number_reflns 4830
_refine_ls_number_restraints 284
_refine_ls_restrained_S_all 1.101
_refine_ls_R_factor_all 0.0718
_refine_ls_R_factor_gt 0.0474
_refine_ls_shift/su_max 0.001
_refine_ls_shift/su_mean 0.000
_refine_ls_structure_factor_coef Fsqd
_refine_ls_weighting_details 'calc w=1/[\s^2^(Fo^2^)+(0.0650P)^2^+0.0000P] where P=(Fo^2^+2Fc^2^)/3'
_refine_ls_weighting_scheme calc
_refine_ls_wR_factor_gt 0.1203
_refine_ls_wR_factor_ref 0.1271
_reflns_number_gt 3191
_reflns_number_total 4830
_reflns_threshold_expression >2sigma(I)
_cod_data_source_file b209366a.txt
_cod_data_source_block compound_4
_cod_depositor_comments
;
The following automatic conversions were performed:
'_symmetry_cell_setting' value 'Orthorhombic' changed to 'orthorhombic'
according to '/home/saulius/struct/CIF-dictionaries/cif_core.dic'
dictionary named 'cif_core.dic' version 2.4.1 from 2010-06-29.

Automatic conversion script
Id: cif_fix_enum 1527 2010-12-29 10:47:43Z saulius 
;
_cod_original_cell_volume 5475.3(17)
_cod_original_sg_symbol_H-M 'Pbcn '
_cod_database_code 7012264

loop_
_symmetry_equiv_pos_as_xyz
'x, y, z'
'-x+1/2, -y+1/2, z+1/2'
'-x, y, -z+1/2'
'x+1/2, -y+1/2, -z'
'-x, -y, -z'
'x-1/2, y-1/2, -z-1/2'
'x, -y, z-1/2'
'-x-1/2, y-1/2, z'

loop_
_atom_site_label
_atom_site_type_symbol
_atom_site_fract_x
_atom_site_fract_y
_atom_site_fract_z
_atom_site_U_iso_or_equiv
_atom_site_adp_type
_atom_site_occupancy
_atom_site_symmetry_multiplicity
_atom_site_calc_flag
_atom_site_refinement_flags
_atom_site_disorder_assembly
_atom_site_disorder_group
Fe1 Fe 0.60579(3) 0.19187(2) 0.18881(2) 0.04363(17) Uani 1 1 d . . .
O1 O 0.71257(15) 0.14433(12) 0.21245(12) 0.0561(6) Uani 1 1 d . . .
O2 O 0.65475(14) 0.28142(11) 0.16615(12) 0.0545(6) Uani 1 1 d . . .
O3 O 0.59965(14) 0.15596(12) 0.09528(10) 0.0537(6) Uani 1 1 d . . .
N1 N 0.59626(15) 0.21024(13) 0.30045(13) 0.0426(6) Uani 1 1 d . . .
N2 N 0.48081(16) 0.24622(13) 0.17763(12) 0.0422(6) Uani 1 1 d . . .
N3 N 0.52398(16) 0.10028(13) 0.21737(12) 0.0430(6) Uani 1 1 d . . .
C1 C 0.7568(2) 0.13015(16) 0.27012(18) 0.0521(9) Uani 1 1 d . . .
C2 C 0.8366(2) 0.0935(2) 0.2650(2) 0.0664(10) Uani 1 1 d . . .
H2A H 0.8570 0.0799 0.2207 0.080 Uiso 1 1 calc R . .
C3 C 0.8848(3) 0.0773(2) 0.3237(2) 0.0817(13) Uani 1 1 d . . .
H3A H 0.9380 0.0535 0.3187 0.098 Uiso 1 1 calc R . .
C4 C 0.8557(3) 0.0959(2) 0.3905(2) 0.0822(12) Uani 1 1 d . . .
H4A H 0.8883 0.0839 0.4303 0.099 Uiso 1 1 calc R . .
C5 C 0.7787(2) 0.13192(19) 0.39717(19) 0.0651(10) Uani 1 1 d . . .
H5A H 0.7596 0.1448 0.4421 0.078 Uiso 1 1 calc R . .
C6 C 0.7278(2) 0.15011(16) 0.33849(17) 0.0486(8) Uani 1 1 d . . .
C7 C 0.6481(2) 0.18898(15) 0.34979(17) 0.0455(7) Uani 1 1 d . . .
H7A H 0.6329 0.1996 0.3963 0.055 Uiso 1 1 calc R . .
C14 C 0.4686(2) 0.30774(16) 0.15164(16) 0.0477(8) Uani 1 1 d . . .
H14A H 0.4106 0.3227 0.1464 0.057 Uiso 1 1 calc R . .
C13 C 0.5363(2) 0.35467(16) 0.13026(16) 0.0476(8) Uani 1 1 d . . .
C12 C 0.5109(2) 0.41988(17) 0.10196(19) 0.0637(10) Uani 1 1 d . . .
H12A H 0.4512 0.4300 0.0970 0.076 Uiso 1 1 calc R . .
C11 C 0.5714(3) 0.46836(19) 0.0817(2) 0.0714(11) Uani 1 1 d . . .
H11A H 0.5536 0.5114 0.0638 0.086 Uiso 1 1 calc R . .
C10 C 0.6592(3) 0.45254(19) 0.0880(2) 0.0700(11) Uani 1 1 d . . .
H10A H 0.7009 0.4854 0.0739 0.084 Uiso 1 1 calc R . .
C9 C 0.6873(2) 0.38990(18) 0.11448(19) 0.0624(9) Uani 1 1 d . . .
H9A H 0.7473 0.3804 0.1170 0.075 Uiso 1 1 calc R . .
C8 C 0.6260(2) 0.33939(17) 0.13810(16) 0.0486(8) Uani 1 1 d . . .
C15 C 0.6031(2) 0.09084(17) 0.07331(16) 0.0481(8) Uani 1 1 d . . .
C16 C 0.6410(2) 0.0751(2) 0.00811(17) 0.0607(9) Uani 1 1 d . . .
H16A H 0.6654 0.1108 -0.0189 0.073 Uiso 1 1 calc R . .
C17 C 0.6428(3) 0.0079(2) -0.01687(19) 0.0681(10) Uani 1 1 d . . .
H17A H 0.6691 -0.0013 -0.0604 0.082 Uiso 1 1 calc R . .
C18 C 0.6067(2) -0.0460(2) 0.0211(2) 0.0668(10) Uani 1 1 d . . .
H18A H 0.6088 -0.0915 0.0037 0.080 Uiso 1 1 calc R . .
C19 C 0.5677(2) -0.03250(18) 0.08455(18) 0.0586(9) Uani 1 1 d . . .
H19A H 0.5419 -0.0690 0.1096 0.070 Uiso 1 1 calc R . .
C20 C 0.5656(2) 0.03526(17) 0.11292(16) 0.0481(8) Uani 1 1 d . . .
C21 C 0.5215(2) 0.04464(17) 0.17936(16) 0.0458(8) Uani 1 1 d . . .
H21A H 0.4884 0.0073 0.1963 0.055 Uiso 1 1 calc R . .
O5 O 0.6286(5) 0.2237(4) 0.5151(4) 0.116(2) Uani 0.612(6) 1 d PDU A 1
C26 C 0.5486(8) 0.2355(5) 0.5534(7) 0.133(3) Uani 0.612(6) 1 d PDU A 1
H26A H 0.5381 0.1979 0.5868 0.160 Uiso 0.612(6) 1 d PR A 1
H26B H 0.4988 0.2395 0.5213 0.160 Uiso 0.612(6) 1 d PR A 1
C27 C 0.5657(7) 0.3031(6) 0.5940(7) 0.150(3) Uani 0.612(6) 1 d PDU A 1
H27A H 0.5187 0.3365 0.5856 0.180 Uiso 0.612(6) 1 d PR A 1
H27B H 0.5714 0.2959 0.6446 0.180 Uiso 0.612(6) 1 d PR A 1
C28 C 0.6453(7) 0.3334(5) 0.5655(6) 0.134(3) Uani 0.612(6) 1 d PDU A 1
H28A H 0.6835 0.3498 0.6032 0.161 Uiso 0.612(6) 1 d PR A 1
H28B H 0.6338 0.3722 0.5338 0.161 Uiso 0.612(6) 1 d PR A 1
C29 C 0.6910(6) 0.2793(5) 0.5250(6) 0.125(3) Uani 0.612(6) 1 d PDU A 1
H29A H 0.7144 0.2968 0.4806 0.150 Uiso 0.612(6) 1 d PR A 1
H29B H 0.7397 0.2609 0.5527 0.150 Uiso 0.612(6) 1 d PR A 1
O5' O 0.6047(9) 0.2601(8) 0.5013(7) 0.131(3) Uani 0.388(6) 1 d PDU A 2
C26' C 0.5182(10) 0.2672(12) 0.5322(7) 0.140(3) Uani 0.388(6) 1 d PDU A 2
H26C H 0.4765 0.2327 0.5148 0.168 Uiso 0.388(6) 1 d PR A 2
H26D H 0.4944 0.3135 0.5234 0.168 Uiso 0.388(6) 1 d PR A 2
C27' C 0.5363(10) 0.2525(10) 0.6073(8) 0.139(3) Uani 0.388(6) 1 d PDU A 2
H27C H 0.4954 0.2804 0.6349 0.166 Uiso 0.388(6) 1 d PR A 2
H27D H 0.5280 0.2037 0.6198 0.166 Uiso 0.388(6) 1 d PR A 2
C28' C 0.6238(9) 0.2802(10) 0.6213(8) 0.139(3) Uani 0.388(6) 1 d PDU A 2
H28C H 0.6550 0.2430 0.6456 0.167 Uiso 0.388(6) 1 d PR A 2
H28D H 0.6241 0.3215 0.6512 0.167 Uiso 0.388(6) 1 d PR A 2
C29' C 0.6685(11) 0.2862(12) 0.5528(8) 0.131(3) Uani 0.388(6) 1 d PDU A 2
H29C H 0.6729 0.3361 0.5438 0.158 Uiso 0.388(6) 1 d PR A 2
H29D H 0.7263 0.2648 0.5490 0.158 Uiso 0.388(6) 1 d PR A 2
C22 C 0.6885(10) -0.0507(10) 0.2719(18) 0.106(2) Uani 0.539(7) 1 d PDU B 1
H22A H 0.6816 -0.0086 0.3000 0.127 Uiso 0.539(7) 1 d PR B 1
H22B H 0.7102 -0.0376 0.2254 0.127 Uiso 0.539(7) 1 d PR B 1
C23 C 0.6055(5) -0.0844(4) 0.2668(5) 0.081(2) Uani 0.539(7) 1 d PDU B 1
H23A H 0.5614 -0.0620 0.2963 0.097 Uiso 0.539(7) 1 d PR B 1
H23B H 0.5851 -0.0834 0.2182 0.097 Uiso 0.539(7) 1 d PR B 1
C24 C 0.6178(7) -0.1541(5) 0.2911(7) 0.116(3) Uani 0.539(7) 1 d PDU B 1
H24A H 0.5761 -0.1620 0.3292 0.139 Uiso 0.539(7) 1 d PR B 1
H24B H 0.5986 -0.1833 0.2520 0.139 Uiso 0.539(7) 1 d PR B 1
C25 C 0.7092(6) -0.1690(6) 0.3105(10) 0.113(3) Uani 0.539(7) 1 d PDU B 1
H25A H 0.7310 -0.2039 0.2776 0.136 Uiso 0.539(7) 1 d PR B 1
H25B H 0.7034 -0.1899 0.3571 0.136 Uiso 0.539(7) 1 d PR B 1
O4 O 0.7515(7) -0.0989(5) 0.3082(7) 0.133(2) Uani 0.539(7) 1 d PDU B 1
O4' O 0.7513(5) -0.1450(5) 0.3500(5) 0.119(2) Uani 0.461(7) 1 d PDU B 2
C25' C 0.6754(10) -0.1730(8) 0.3090(10) 0.120(3) Uani 0.461(7) 1 d PDU B 2
H25C H 0.6455 -0.2137 0.3282 0.145 Uiso 0.461(7) 1 d PR B 2
H25D H 0.7147 -0.1900 0.2723 0.145 Uiso 0.461(7) 1 d PR B 2
C24' C 0.6277(9) -0.1162(7) 0.2710(8) 0.109(3) Uani 0.461(7) 1 d PDU B 2
H24C H 0.6167 -0.1289 0.2220 0.130 Uiso 0.461(7) 1 d PR B 2
H24D H 0.5730 -0.1120 0.2973 0.130 Uiso 0.461(7) 1 d PR B 2
C23' C 0.6855(13) -0.0572(11) 0.279(2) 0.106(3) Uani 0.461(7) 1 d PDU B 2
H23C H 0.6547 -0.0222 0.3072 0.127 Uiso 0.461(7) 1 d PR B 2
H23D H 0.6951 -0.0371 0.2329 0.127 Uiso 0.461(7) 1 d PR B 2
C22' C 0.7720(11) -0.0766(8) 0.3140(12) 0.122(3) Uani 0.461(7) 1 d PDU B 2
H22C H 0.7869 -0.0401 0.3476 0.147 Uiso 0.461(7) 1 d PR B 2
H22D H 0.8188 -0.0821 0.2794 0.147 Uiso 0.461(7) 1 d PR B 2

loop_
_atom_site_aniso_label
_atom_site_aniso_U_11
_atom_site_aniso_U_22
_atom_site_aniso_U_33
_atom_site_aniso_U_23
_atom_site_aniso_U_13
_atom_site_aniso_U_12
Fe1 0.0376(3) 0.0470(3) 0.0463(3) 0.00142(19) 0.0015(2) 0.0019(2)
O1 0.0467(13) 0.0675(15) 0.0542(13) 0.0025(11) 0.0003(11) 0.0152(11)
O2 0.0423(13) 0.0532(14) 0.0679(14) 0.0089(11) -0.0002(12) -0.0030(11)
O3 0.0608(15) 0.0573(14) 0.0430(12) 0.0017(11) 0.0024(11) 0.0003(12)
N1 0.0335(14) 0.0459(15) 0.0482(15) -0.0030(11) 0.0006(12) 0.0007(11)
N2 0.0353(14) 0.0462(15) 0.0451(14) 0.0035(11) 0.0006(11) -0.0024(12)
N3 0.0419(15) 0.0457(15) 0.0416(13) 0.0004(11) 0.0022(12) 0.0012(12)
C1 0.042(2) 0.0478(19) 0.066(2) 0.0141(16) 0.0021(18) 0.0024(15)
C2 0.050(2) 0.077(3) 0.073(3) 0.011(2) 0.007(2) 0.0183(19)
C3 0.053(2) 0.101(3) 0.091(3) 0.028(2) 0.004(2) 0.027(2)
C4 0.057(2) 0.108(3) 0.081(3) 0.028(2) -0.013(2) 0.017(2)
C5 0.055(2) 0.081(3) 0.060(2) 0.0154(19) -0.0029(19) 0.005(2)
C6 0.0402(18) 0.0484(19) 0.057(2) 0.0086(15) -0.0022(16) 0.0007(15)
C7 0.0417(18) 0.0481(18) 0.0468(18) -0.0008(15) 0.0002(16) -0.0062(15)
C14 0.0403(18) 0.0502(19) 0.0525(18) 0.0010(16) 0.0021(16) 0.0076(16)
C13 0.0436(19) 0.0468(19) 0.0524(19) 0.0020(15) 0.0077(16) 0.0008(16)
C12 0.057(2) 0.052(2) 0.082(3) 0.0119(19) 0.010(2) 0.0082(18)
C11 0.075(3) 0.051(2) 0.088(3) 0.017(2) 0.018(2) 0.006(2)
C10 0.073(3) 0.056(2) 0.081(3) 0.0066(19) 0.019(2) -0.016(2)
C9 0.052(2) 0.058(2) 0.077(2) 0.0061(18) 0.011(2) -0.0066(18)
C8 0.053(2) 0.0444(18) 0.0483(19) -0.0020(15) 0.0052(16) -0.0034(16)
C15 0.0406(18) 0.059(2) 0.0448(18) -0.0030(15) -0.0079(16) 0.0045(16)
C16 0.056(2) 0.081(3) 0.046(2) -0.0051(18) 0.0014(17) 0.0023(19)
C17 0.064(2) 0.088(3) 0.052(2) -0.015(2) 0.0011(19) 0.012(2)
C18 0.064(2) 0.067(2) 0.070(2) -0.025(2) -0.006(2) 0.012(2)
C19 0.055(2) 0.058(2) 0.062(2) -0.0079(18) -0.0016(18) 0.0053(18)
C20 0.0425(18) 0.056(2) 0.0462(18) -0.0074(16) -0.0049(15) 0.0049(16)
C21 0.0418(18) 0.0448(18) 0.0509(18) 0.0009(15) -0.0032(15) -0.0004(15)
O5 0.132(5) 0.097(4) 0.119(4) -0.040(4) 0.028(3) -0.019(4)
C26 0.137(6) 0.129(6) 0.132(5) -0.035(5) 0.045(5) -0.015(5)
C27 0.150(6) 0.152(6) 0.150(6) -0.053(5) 0.031(5) 0.002(5)
C28 0.141(6) 0.117(5) 0.144(6) -0.051(5) 0.008(5) -0.002(5)
C29 0.129(6) 0.124(5) 0.122(5) -0.051(5) 0.008(5) -0.017(5)
O5' 0.136(6) 0.145(6) 0.112(5) -0.045(5) 0.021(4) -0.008(5)
C26' 0.139(7) 0.155(7) 0.127(6) -0.035(6) 0.022(6) -0.013(6)
C27' 0.148(7) 0.140(7) 0.127(6) -0.030(6) 0.029(6) -0.022(6)
C28' 0.136(7) 0.152(6) 0.130(6) -0.045(5) 0.009(6) -0.009(6)
C29' 0.129(6) 0.137(6) 0.129(6) -0.050(5) 0.015(5) -0.014(5)
C22 0.082(4) 0.102(5) 0.133(5) 0.005(4) -0.011(4) 0.025(4)
C23 0.056(4) 0.056(4) 0.131(5) 0.017(4) -0.020(4) 0.036(3)
C24 0.085(5) 0.095(5) 0.167(5) 0.024(5) -0.026(5) 0.027(5)
C25 0.081(6) 0.099(5) 0.160(6) 0.016(5) -0.017(5) 0.033(5)
O4 0.111(5) 0.126(5) 0.161(5) 0.004(4) -0.007(4) 0.023(4)
O4' 0.094(5) 0.115(5) 0.149(5) 0.032(4) -0.009(4) 0.026(4)
C25' 0.090(6) 0.104(5) 0.167(6) 0.022(5) -0.023(6) 0.027(5)
C24' 0.078(5) 0.099(6) 0.149(5) 0.020(5) -0.024(5) 0.019(5)
C23' 0.083(4) 0.099(5) 0.135(5) 0.007(5) -0.011(4) 0.027(4)
C22' 0.100(5) 0.113(6) 0.154(6) 0.009(5) -0.010(5) 0.018(5)

loop_
_atom_type_symbol
_atom_type_description
_atom_type_scat_dispersion_real
_atom_type_scat_dispersion_imag
_atom_type_scat_source
C C 0.0033 0.0016 'International Tables Vol C Tables 4.2.6.8 and 6.1.1.4'
H H 0.0000 0.0000 'International Tables Vol C Tables 4.2.6.8 and 6.1.1.4'
N N 0.0061 0.0033 'International Tables Vol C Tables 4.2.6.8 and 6.1.1.4'
O O 0.0106 0.0060 'International Tables Vol C Tables 4.2.6.8 and 6.1.1.4'
Fe Fe 0.3463 0.8444 'International Tables Vol C Tables 4.2.6.8 and 6.1.1.4'

loop_
_geom_angle_atom_site_label_1
_geom_angle_atom_site_label_2
_geom_angle_atom_site_label_3
_geom_angle
_geom_angle_site_symmetry_1
_geom_angle_site_symmetry_3
_geom_angle_publ_flag
O3 Fe1 O1 95.00(10) . . ?
O3 Fe1 O2 97.72(10) . . ?
O1 Fe1 O2 98.56(10) . . ?
O3 Fe1 N1 166.46(9) . . ?
O1 Fe1 N1 84.56(9) . . ?
O2 Fe1 N1 95.72(9) . . ?
O3 Fe1 N2 92.28(9) . . ?
O1 Fe1 N2 172.04(9) . . ?
O2 Fe1 N2 83.62(9) . . ?
N1 Fe1 N2 87.62(9) . . ?
O3 Fe1 N3 85.02(9) . . ?
O1 Fe1 N3 92.41(10) . . ?
O2 Fe1 N3 168.39(9) . . ?
N1 Fe1 N3 81.48(9) . . ?
N2 Fe1 N3 85.00(9) . . ?
C1 O1 Fe1 136.7(2) . . ?
C8 O2 Fe1 136.2(2) . . ?
C15 O3 Fe1 129.44(19) . . ?
C7 N1 N2 116.5(2) . 3_655 ?
C7 N1 Fe1 128.3(2) . . ?
N2 N1 Fe1 114.99(17) 3_655 . ?
C14 N2 N1 115.8(2) . 3_655 ?
C14 N2 Fe1 126.8(2) . . ?
N1 N2 Fe1 117.32(17) 3_655 . ?
C21 N3 N3 117.8(2) . 3_655 ?
C21 N3 Fe1 122.4(2) . . ?
N3 N3 Fe1 119.66(11) 3_655 . ?
O1 C1 C2 119.3(3) . . ?
O1 C1 C6 123.0(3) . . ?
C2 C1 C6 117.8(3) . . ?
C3 C2 C1 121.3(4) . . ?
C2 C3 C4 120.8(4) . . ?
C5 C4 C3 119.3(4) . . ?
C4 C5 C6 121.8(4) . . ?
C5 C6 C1 119.0(3) . . ?
C5 C6 C7 118.5(3) . . ?
C1 C6 C7 122.5(3) . . ?
N1 C7 C6 124.8(3) . . ?
N2 C14 C13 125.5(3) . . ?
C8 C13 C12 119.4(3) . . ?
C8 C13 C14 122.7(3) . . ?
C12 C13 C14 117.9(3) . . ?
C11 C12 C13 121.7(3) . . ?
C12 C11 C10 118.7(3) . . ?
C9 C10 C11 121.9(3) . . ?
C10 C9 C8 120.7(3) . . ?
O2 C8 C13 123.0(3) . . ?
O2 C8 C9 119.4(3) . . ?
C13 C8 C9 117.6(3) . . ?
O3 C15 C16 120.1(3) . . ?
O3 C15 C20 121.8(3) . . ?
C16 C15 C20 118.0(3) . . ?
C17 C16 C15 121.1(4) . . ?
C16 C17 C18 121.1(3) . . ?
C19 C18 C17 119.5(4) . . ?
C18 C19 C20 121.5(4) . . ?
C19 C20 C15 118.8(3) . . ?
C19 C20 C21 117.4(3) . . ?
C15 C20 C21 123.7(3) . . ?
N3 C21 C20 125.4(3) . . ?
C26 O5 C29 112.2(7) . . ?
O5 C26 C27 104.1(8) . . ?
C28 C27 C26 107.1(8) . . ?
C27 C28 C29 108.0(8) . . ?
O5 C29 C28 106.2(7) . . ?
C26' O5' C29' 107.6(12) . . ?
O5' C26' C27' 101.7(13) . . ?
C28' C27' C26' 106.0(13) . . ?
C27' C28' C29' 106.9(13) . . ?
O5' C29' C28' 104.7(13) . . ?
C23 C22 O4 108.6(10) . . ?
C22 C23 C24 106.7(9) . . ?
C23 C24 C25 112.8(10) . . ?
C24 C25 O4 103.1(10) . . ?
C25 O4 C22 107.0(10) . . ?
C25' O4' C22' 103.8(11) . . ?
O4' C25' C24' 111.4(11) . . ?
C23' C24' C25' 102.8(13) . . ?
C24' C23' C22' 112.6(14) . . ?
O4' C22' C23' 103.2(13) . . ?

loop_
_geom_bond_atom_site_label_1
_geom_bond_atom_site_label_2
_geom_bond_distance
_geom_bond_site_symmetry_2
_geom_bond_publ_flag
Fe1 O3 1.898(2) . ?
Fe1 O1 1.910(2) . ?
Fe1 O2 1.914(2) . ?
Fe1 N1 2.143(2) . ?
Fe1 N2 2.172(2) . ?
Fe1 N3 2.212(2) . ?
O1 C1 1.308(4) . ?
O2 C8 1.303(4) . ?
O3 C15 1.313(4) . ?
N1 C7 1.285(4) . ?
N1 N2 1.418(3) 3_655 ?
N2 C14 1.288(4) . ?
N2 N1 1.418(3) 3_655 ?
N3 C21 1.284(4) . ?
N3 N3 1.431(5) 3_655 ?
C1 C2 1.402(5) . ?
C1 C6 1.417(4) . ?
C2 C3 1.364(5) . ?
C3 C4 1.383(6) . ?
C4 C5 1.361(5) . ?
C5 C6 1.395(4) . ?
C6 C7 1.434(4) . ?
C14 C13 1.422(4) . ?
C13 C8 1.400(4) . ?
C13 C12 1.410(4) . ?
C12 C11 1.360(5) . ?
C11 C10 1.370(5) . ?
C10 C9 1.365(5) . ?
C9 C8 1.412(4) . ?
C15 C16 1.392(4) . ?
C15 C20 1.418(4) . ?
C16 C17 1.368(5) . ?
C17 C18 1.370(5) . ?
C18 C19 1.360(5) . ?
C19 C20 1.402(4) . ?
C20 C21 1.433(4) . ?
O5 C26 1.429(8) . ?
O5 C29 1.435(8) . ?
C26 C27 1.525(9) . ?
C27 C28 1.443(9) . ?
C28 C29 1.461(9) . ?
O5' C26' 1.442(10) . ?
O5' C29' 1.460(10) . ?
C26' C27' 1.473(10) . ?
C27' C28' 1.453(10) . ?
C28' C29' 1.465(10) . ?
C22 C23 1.418(9) . ?
C22 O4 1.494(9) . ?
C23 C24 1.422(8) . ?
C24 C25 1.462(9) . ?
C25 O4 1.487(9) . ?
O4' C25' 1.486(9) . ?
O4' C22' 1.506(10) . ?
C25' C24' 1.491(9) . ?
C24' C23' 1.437(10) . ?
C23' C22' 1.511(10) . ?
